data_4078954
loop_
_publ_author_name
'Reddy, J. Sreedhar'
'Xu, Bao-Hua'
'Mahdi, Tayseer'
'Fr\"ohlich, Roland'
'Kehr, Gerald'
'Stephan, Douglas W.'
'Erker, Gerhard'

_publ_section_title
;
 Alkenylborane-Derived Frustrated Lewis Pairs: Metal-Free Catalytic
 Hydrogenation Reactions of Electron-Deficient Alkenes
;
_journal_issue 15
_journal_name_full Organometallics
_journal_page_first 5638
_journal_paper_doi 10.1021/om3006068
_journal_volume 31
_journal_year 2012
_chemical_formula_sum 'C24 H10 B F15'
_chemical_formula_weight 594.13
_chemical_name_systematic
; 
 ? 
;
_space_group_IT_number 4
_symmetry_cell_setting monoclinic
_symmetry_space_group_name_Hall 'P 2yb'
_symmetry_space_group_name_H-M 'P 1 21 1'
_atom_sites_solution_hydrogens geom
_atom_sites_solution_primary direct
_atom_sites_solution_secondary difmap
_audit_creation_method SHELXL-97
_cell_angle_alpha 90.00
_cell_angle_beta 115.278(2)
_cell_angle_gamma 90.00
_cell_formula_units_Z 2
_cell_length_a 10.9155(7)
_cell_length_b 9.9660(7)
_cell_length_c 11.6419(8)
_cell_measurement_reflns_used 3900
_cell_measurement_temperature 150(2)
_cell_measurement_theta_max 25.95
_cell_measurement_theta_min 2.81
_cell_volume 1145.18(14)
_computing_cell_refinement 'Bruker SMART'
_computing_data_collection 'Bruker SMART'
_computing_data_reduction 'Bruker SAINT'
_computing_molecular_graphics 'Bruker SHELXTL'
_computing_publication_material 'Bruker SHELXTL'
_computing_structure_refinement 'SHELXL-97 (Sheldrick, 1997)'
_computing_structure_solution 'SHELXS-97 (Sheldrick, 1990)'
_diffrn_ambient_temperature 150(2)
_diffrn_measured_fraction_theta_full 1.000
_diffrn_measured_fraction_theta_max 1.000
_diffrn_measurement_device_type 'CCD area detector'
_diffrn_measurement_method 'phi and omega scans'
_diffrn_radiation_monochromator graphite
_diffrn_radiation_source 'fine-focus sealed tube'
_diffrn_radiation_type MoK\a
_diffrn_radiation_wavelength 0.71073
_diffrn_reflns_av_R_equivalents 0.0241
_diffrn_reflns_av_sigmaI/netI 0.0336
_diffrn_reflns_limit_h_max 12
_diffrn_reflns_limit_h_min -12
_diffrn_reflns_limit_k_max 11
_diffrn_reflns_limit_k_min -11
_diffrn_reflns_limit_l_max 13
_diffrn_reflns_limit_l_min -13
_diffrn_reflns_number 8541
_diffrn_reflns_theta_full 25.00
_diffrn_reflns_theta_max 25.00
_diffrn_reflns_theta_min 1.93
_exptl_absorpt_coefficient_mu 0.185
_exptl_absorpt_correction_T_max 0.7456
_exptl_absorpt_correction_T_min 0.6945
_exptl_absorpt_correction_type multi-scan
_exptl_absorpt_process_details SADABS
_exptl_crystal_colour colourless
_exptl_crystal_density_diffrn 1.723
_exptl_crystal_density_method 'not measured'
_exptl_crystal_description block
_exptl_crystal_F_000 588
_exptl_crystal_size_max 0.23
_exptl_crystal_size_mid 0.15
_exptl_crystal_size_min 0.10
_refine_diff_density_max 0.153
_refine_diff_density_min -0.199
_refine_diff_density_rms 0.034
_refine_ls_abs_structure_details 'Flack H D (1983), Acta Cryst. A39, 876-881'
_refine_ls_abs_structure_Flack 0.0(4)
_refine_ls_extinction_method none
_refine_ls_goodness_of_fit_ref 1.024
_refine_ls_hydrogen_treatment mixed
_refine_ls_matrix_type full
_refine_ls_number_parameters 361
_refine_ls_number_reflns 3972
_refine_ls_number_restraints 1
_refine_ls_restrained_S_all 1.024
_refine_ls_R_factor_all 0.0356
_refine_ls_R_factor_gt 0.0294
_refine_ls_shift/su_max 0.001
_refine_ls_shift/su_mean 0.000
_refine_ls_structure_factor_coef Fsqd
_refine_ls_weighting_details 'calc w=1/[\s^2^(Fo^2^)+(0.0341P)^2^+0.1255P] where P=(Fo^2^+2Fc^2^)/3'
_refine_ls_weighting_scheme calc
_refine_ls_wR_factor_gt 0.0655
_refine_ls_wR_factor_ref 0.0688
_reflns_number_gt 3564
_reflns_number_total 3972
_reflns_threshold_expression >2sigma(I)
_cod_data_source_file om3006068_si_003.cif
_cod_data_source_block tm033_0m
_cod_depositor_comments
;
The following automatic conversions were performed:

'_symmetry_cell_setting' value 'Monoclinic' changed to 'monoclinic'
according to /home/saulius/struct/CIF-dictionaries/cif_core.dic
dictionary named 'cif_core.dic' version 2.4.2 from 2011-04-26.

Automatic conversion script
Id: cif_fix_values 1891 2012-01-12 08:04:46Z andrius 
;
_cod_original_cell_volume 1145.18(13)
_cod_original_sg_symbol_H-M P2(1)
_cod_database_code 4078954

loop_
_symmetry_equiv_pos_as_xyz
'x, y, z'
'-x, y+1/2, -z'

loop_
_atom_site_label
_atom_site_type_symbol
_atom_site_fract_x
_atom_site_fract_y
_atom_site_fract_z
_atom_site_U_iso_or_equiv
_atom_site_adp_type
_atom_site_occupancy
_atom_site_symmetry_multiplicity
_atom_site_calc_flag
_atom_site_refinement_flags
F1 F 0.61073(12) 0.22756(14) 0.77344(10) 0.0318(3) Uani 1 1 d .
F2 F 0.34549(13) 0.19051(14) 0.69882(13) 0.0415(4) Uani 1 1 d .
F3 F 0.16359(12) 0.33114(16) 0.50045(14) 0.0470(4) Uani 1 1 d .
F4 F 0.25044(13) 0.49918(16) 0.36605(14) 0.0491(4) Uani 1 1 d .
F5 F 0.51656(14) 0.52979(14) 0.43392(13) 0.0407(4) Uani 1 1 d .
F6 F 0.93183(13) 0.59372(14) 0.64350(12) 0.0357(3) Uani 1 1 d .
F7 F 1.01507(13) 0.60563(16) 0.45905(13) 0.0424(4) Uani 1 1 d .
F8 F 0.92281(13) 0.42760(18) 0.26575(12) 0.0472(4) Uani 1 1 d .
F9 F 0.74327(14) 0.23336(17) 0.25781(11) 0.0445(4) Uani 1 1 d .
F10 F 0.65395(13) 0.22167(14) 0.43854(12) 0.0373(3) Uani 1 1 d .
F11 F 0.76600(13) 0.34871(13) 1.00972(11) 0.0311(3) Uani 1 1 d .
F12 F 0.62203(13) 0.49539(16) 1.10113(11) 0.0378(3) Uani 1 1 d .
F13 F 0.52036(14) 0.73757(16) 0.99837(13) 0.0439(4) Uani 1 1 d .
F14 F 0.56796(16) 0.83421(15) 0.80177(14) 0.0467(4) Uani 1 1 d .
F15 F 0.71076(14) 0.68685(13) 0.70788(13) 0.0411(4) Uani 1 1 d .
C1 C 0.5755(2) 0.3820(2) 0.60786(19) 0.0237(5) Uani 1 1 d .
C2 C 0.5247(2) 0.2981(2) 0.67302(19) 0.0254(5) Uani 1 1 d .
C3 C 0.3885(2) 0.2791(2) 0.6367(2) 0.0281(5) Uani 1 1 d .
C4 C 0.2962(2) 0.3479(3) 0.5345(2) 0.0326(5) Uani 1 1 d .
C5 C 0.3404(2) 0.4330(3) 0.4663(2) 0.0321(5) Uani 1 1 d .
C6 C 0.4773(2) 0.4465(2) 0.5027(2) 0.0279(5) Uani 1 1 d .
C7 C 0.7881(2) 0.4072(2) 0.54903(19) 0.0250(5) Uani 1 1 d .
C8 C 0.8815(2) 0.5023(2) 0.54931(19) 0.0266(5) Uani 1 1 d .
C9 C 0.9250(2) 0.5105(3) 0.4551(2) 0.0298(5) Uani 1 1 d .
C10 C 0.8784(2) 0.4211(3) 0.3561(2) 0.0320(6) Uani 1 1 d .
C11 C 0.7872(2) 0.3231(3) 0.3520(2) 0.0322(5) Uani 1 1 d .
C12 C 0.7427(2) 0.3196(2) 0.44599(19) 0.0273(5) Uani 1 1 d .
C13 C 0.7476(2) 0.5145(2) 0.85711(19) 0.0242(5) Uani 1 1 d .
C14 C 0.7204(2) 0.4691(2) 0.95706(19) 0.0258(5) Uani 1 1 d .
C15 C 0.6448(2) 0.5427(2) 1.0043(2) 0.0277(5) Uani 1 1 d .
C16 C 0.5932(2) 0.6658(2) 0.9517(2) 0.0300(5) Uani 1 1 d .
C17 C 0.6166(2) 0.7139(2) 0.8528(2) 0.0325(5) Uani 1 1 d .
C18 C 0.6925(2) 0.6385(2) 0.8074(2) 0.0288(5) Uani 1 1 d .
C19 C 0.8203(2) 0.4326(2) 0.79660(19) 0.0240(5) Uani 1 1 d .
C20 C 0.9509(2) 0.3946(2) 0.86398(19) 0.0281(5) Uani 1 1 d .
C21 C 1.0213(2) 0.2966(3) 0.8127(2) 0.0385(6) Uani 1 1 d .
H7A H 0.9570 0.2703 0.7257 0.046 Uiso 1 1 calc R
H7B H 1.0438 0.2148 0.8660 0.046 Uiso 1 1 calc R
C22 C 1.1510(3) 0.3489(3) 0.8082(3) 0.0542(8) Uani 1 1 d .
H1A H 1.1889 0.2793 0.7732 0.081 Uiso 1 1 calc R
H1B H 1.2172 0.3720 0.8942 0.081 Uiso 1 1 calc R
H1C H 1.1301 0.4289 0.7541 0.081 Uiso 1 1 calc R
C23 C 1.0372(2) 0.4437(2) 0.9971(2) 0.0341(6) Uani 1 1 d .
H4A H 1.1124 0.3799 1.0404 0.041 Uiso 1 1 calc R
H4B H 0.9818 0.4474 1.0457 0.041 Uiso 1 1 calc R
C24 C 1.0948(3) 0.5825(3) 0.9948(3) 0.0488(7) Uani 1 1 d .
H2A H 1.1503 0.6122 1.0821 0.073 Uiso 1 1 calc R
H2B H 1.0203 0.6460 0.9532 0.073 Uiso 1 1 calc R
H2C H 1.1508 0.5786 0.9479 0.073 Uiso 1 1 calc R
B1 B 0.7321(2) 0.4040(3) 0.6534(2) 0.0252(5) Uani 1 1 d .

loop_
_atom_site_aniso_label
_atom_site_aniso_U_11
_atom_site_aniso_U_22
_atom_site_aniso_U_33
_atom_site_aniso_U_23
_atom_site_aniso_U_13
_atom_site_aniso_U_12
F1 0.0324(7) 0.0340(7) 0.0266(6) 0.0063(6) 0.0103(6) -0.0026(6)
F2 0.0403(8) 0.0459(9) 0.0481(8) 0.0021(7) 0.0282(7) -0.0075(7)
F3 0.0232(7) 0.0547(10) 0.0606(9) -0.0049(8) 0.0153(7) -0.0007(7)
F4 0.0346(8) 0.0499(9) 0.0472(8) 0.0109(8) 0.0024(7) 0.0113(8)
F5 0.0411(8) 0.0372(8) 0.0399(8) 0.0164(7) 0.0137(6) 0.0022(7)
F6 0.0377(7) 0.0358(8) 0.0359(7) -0.0082(6) 0.0181(6) -0.0113(6)
F7 0.0370(7) 0.0529(9) 0.0438(8) 0.0017(7) 0.0236(6) -0.0121(7)
F8 0.0403(7) 0.0795(11) 0.0285(7) -0.0001(7) 0.0209(6) -0.0036(8)
F9 0.0500(8) 0.0548(9) 0.0290(7) -0.0140(7) 0.0173(6) -0.0049(8)
F10 0.0453(8) 0.0346(8) 0.0352(7) -0.0084(6) 0.0204(6) -0.0127(7)
F11 0.0396(7) 0.0272(7) 0.0292(7) 0.0034(6) 0.0172(6) 0.0060(6)
F12 0.0472(8) 0.0448(9) 0.0315(7) -0.0002(7) 0.0264(6) 0.0042(7)
F13 0.0454(8) 0.0454(8) 0.0457(7) -0.0034(7) 0.0241(6) 0.0146(7)
F14 0.0615(10) 0.0306(8) 0.0501(8) 0.0097(7) 0.0258(8) 0.0190(8)
F15 0.0594(9) 0.0346(9) 0.0406(8) 0.0111(7) 0.0321(7) 0.0065(7)
C1 0.0284(11) 0.0206(12) 0.0237(10) -0.0020(9) 0.0127(9) 0.0013(9)
C2 0.0285(12) 0.0246(12) 0.0226(10) -0.0028(9) 0.0105(9) 0.0017(10)
C3 0.0330(12) 0.0259(12) 0.0310(11) -0.0042(10) 0.0191(10) -0.0014(10)
C4 0.0242(11) 0.0333(13) 0.0418(13) -0.0114(11) 0.0155(11) -0.0026(11)
C5 0.0286(11) 0.0287(13) 0.0317(12) -0.0028(10) 0.0059(10) 0.0055(10)
C6 0.0342(12) 0.0230(13) 0.0275(11) 0.0002(10) 0.0140(10) -0.0023(10)
C7 0.0254(11) 0.0271(12) 0.0219(10) 0.0021(9) 0.0093(9) 0.0031(10)
C8 0.0235(11) 0.0297(13) 0.0247(11) 0.0005(10) 0.0085(9) 0.0014(10)
C9 0.0202(10) 0.0382(14) 0.0291(11) 0.0063(11) 0.0088(9) -0.0004(10)
C10 0.0266(11) 0.0495(15) 0.0236(11) 0.0096(11) 0.0142(10) 0.0076(12)
C11 0.0319(12) 0.0403(15) 0.0216(11) -0.0019(11) 0.0088(10) 0.0045(11)
C12 0.0259(11) 0.0290(13) 0.0252(11) 0.0018(10) 0.0094(9) -0.0009(10)
C13 0.0221(10) 0.0273(12) 0.0220(10) -0.0046(10) 0.0083(9) -0.0019(9)
C14 0.0263(11) 0.0251(12) 0.0229(11) -0.0018(9) 0.0074(9) 0.0011(9)
C15 0.0272(11) 0.0352(14) 0.0211(11) -0.0049(10) 0.0108(9) -0.0005(10)
C16 0.0262(11) 0.0325(13) 0.0310(12) -0.0077(10) 0.0119(10) 0.0049(10)
C17 0.0348(12) 0.0232(13) 0.0357(13) -0.0002(10) 0.0115(10) 0.0056(10)
C18 0.0326(12) 0.0288(13) 0.0263(12) 0.0002(10) 0.0137(10) -0.0031(10)
C19 0.0252(11) 0.0237(12) 0.0271(11) -0.0005(9) 0.0150(9) -0.0037(9)
C20 0.0299(11) 0.0300(13) 0.0269(11) -0.0003(10) 0.0145(10) -0.0002(10)
C21 0.0391(13) 0.0481(16) 0.0294(12) 0.0026(12) 0.0157(11) 0.0151(12)
C22 0.0409(15) 0.084(2) 0.0448(15) 0.0158(16) 0.0253(13) 0.0234(16)
C23 0.0284(12) 0.0407(15) 0.0310(12) -0.0016(11) 0.0107(10) 0.0032(11)
C24 0.0461(15) 0.0460(16) 0.0504(16) -0.0109(14) 0.0168(13) -0.0072(14)
B1 0.0296(13) 0.0185(13) 0.0272(12) 0.0014(11) 0.0118(11) 0.0017(11)

loop_
_atom_type_symbol
_atom_type_description
_atom_type_scat_dispersion_real
_atom_type_scat_dispersion_imag
_atom_type_scat_source
C C 0.0033 0.0016 'International Tables Vol C Tables 4.2.6.8 and 6.1.1.4'
H H 0.0000 0.0000 'International Tables Vol C Tables 4.2.6.8 and 6.1.1.4'
B B 0.0013 0.0007 'International Tables Vol C Tables 4.2.6.8 and 6.1.1.4'
F F 0.0171 0.0103 'International Tables Vol C Tables 4.2.6.8 and 6.1.1.4'

loop_
_geom_angle_atom_site_label_1
_geom_angle_atom_site_label_2
_geom_angle_atom_site_label_3
_geom_angle
C2 C1 C6 114.83(19)
C2 C1 B1 121.83(19)
C6 C1 B1 123.31(19)
F1 C2 C3 117.25(19)
F1 C2 C1 119.70(18)
C3 C2 C1 123.0(2)
F2 C3 C4 119.9(2)
F2 C3 C2 120.3(2)
C4 C3 C2 119.8(2)
F3 C4 C3 119.8(2)
F3 C4 C5 120.4(2)
C3 C4 C5 119.9(2)
F4 C5 C6 121.3(2)
F4 C5 C4 119.8(2)
C6 C5 C4 118.9(2)
F5 C6 C5 117.2(2)
F5 C6 C1 119.15(18)
C5 C6 C1 123.6(2)
C8 C7 C12 114.84(18)
C8 C7 B1 122.5(2)
C12 C7 B1 122.6(2)
F6 C8 C9 116.7(2)
F6 C8 C7 120.40(18)
C9 C8 C7 122.9(2)
F7 C9 C10 119.18(19)
F7 C9 C8 120.6(2)
C10 C9 C8 120.2(2)
F8 C10 C9 120.1(2)
F8 C10 C11 120.4(2)
C9 C10 C11 119.47(19)
F9 C11 C12 120.8(2)
F9 C11 C10 120.2(2)
C12 C11 C10 119.0(2)
F10 C12 C11 117.0(2)
F10 C12 C7 119.32(18)
C11 C12 C7 123.6(2)
C18 C13 C14 115.36(19)
C18 C13 C19 120.55(18)
C14 C13 C19 123.9(2)
F11 C14 C15 117.42(19)
F11 C14 C13 120.12(19)
C15 C14 C13 122.4(2)
F12 C15 C16 120.0(2)
F12 C15 C14 120.3(2)
C16 C15 C14 119.7(2)
F13 C16 C17 120.6(2)
F13 C16 C15 119.6(2)
C17 C16 C15 119.9(2)
F14 C17 C16 120.3(2)
F14 C17 C18 120.3(2)
C16 C17 C18 119.3(2)
F15 C18 C17 118.0(2)
F15 C18 C13 118.72(19)
C17 C18 C13 123.3(2)
C20 C19 C13 120.97(18)
C20 C19 B1 125.91(19)
C13 C19 B1 113.09(17)
C19 C20 C23 123.01(19)
C19 C20 C21 122.5(2)
C23 C20 C21 114.45(19)
C20 C21 C22 115.3(2)
C20 C23 C24 111.0(2)
C19 B1 C1 118.23(18)
C19 B1 C7 123.80(19)
C1 B1 C7 117.78(19)

loop_
_geom_bond_atom_site_label_1
_geom_bond_atom_site_label_2
_geom_bond_distance
F1 C2 1.344(2)
F2 C3 1.347(3)
F3 C4 1.338(2)
F4 C5 1.335(3)
F5 C6 1.345(3)
F6 C8 1.349(3)
F7 C9 1.353(3)
F8 C10 1.335(2)
F9 C11 1.335(3)
F10 C12 1.351(3)
F11 C14 1.343(3)
F12 C15 1.340(2)
F13 C16 1.345(2)
F14 C17 1.343(3)
F15 C18 1.346(2)
C1 C2 1.393(3)
C1 C6 1.393(3)
C1 B1 1.574(3)
C2 C3 1.375(3)
C3 C4 1.370(3)
C4 C5 1.383(4)
C5 C6 1.374(3)
C7 C8 1.391(3)
C7 C12 1.393(3)
C7 B1 1.576(3)
C8 C9 1.371(3)
C9 C10 1.371(3)
C10 C11 1.381(3)
C11 C12 1.374(3)
C13 C18 1.388(3)
C13 C14 1.393(3)
C13 C19 1.507(3)
C14 C15 1.382(3)
C15 C16 1.380(3)
C16 C17 1.368(3)
C17 C18 1.380(3)
C19 C20 1.354(3)
C19 B1 1.555(3)
C20 C23 1.510(3)
C20 C21 1.514(3)
C21 C22 1.531(3)
C23 C24 1.525(4)

loop_
_cod_related_entry_id
_cod_related_entry_database
_cod_related_entry_code
1 ChemSpider 30659849
